data_4335917
loop_
_publ_author_name
'Ryoji Mitsuhashi'
'Takayoshi Suzuki'
'Yukinari Sunatsuki'

_publ_section_title
;
 Four-Electron Oxidative Dehydrogenation Induced by Proton-Coupled
 Electron Transfer in Ruthenium(III) Complex with
 2-(1,4,5,6-Tetrahydropyrimidin-2-yl)phenolate
;
_journal_name_full 'Inorganic Chemistry'
_journal_page_first 10183
_journal_page_last 10190
_journal_paper_doi 10.1021/ic401667v
_journal_volume 52
_journal_year 2013
_chemical_formula_moiety 'C30 H23 N6 O Ru 1+, B F4 1-'
_chemical_formula_sum 'C30 H23 B F4 N6 O Ru'
_chemical_formula_weight 671.42
_chemical_name_systematic
; 
 ? 
;
_space_group_IT_number 2
_symmetry_cell_setting triclinic
_symmetry_space_group_name_Hall '-P 1'
_symmetry_space_group_name_H-M 'P -1'
_atom_sites_solution_hydrogens geom
_atom_sites_solution_primary direct
_atom_sites_solution_secondary difmap
_audit_creation_method SHELXL-97
_cell_angle_alpha 95.990(3)
_cell_angle_beta 96.674(4)
_cell_angle_gamma 90.762(4)
_cell_formula_units_Z 2
_cell_length_a 7.754(2)
_cell_length_b 10.279(3)
_cell_length_c 17.134(5)
_cell_measurement_reflns_used 3855
_cell_measurement_temperature 193(2)
_cell_measurement_theta_max 27.48
_cell_measurement_theta_min 3.03
_cell_volume 1348.5(7)
_computing_cell_refinement CrystalClear
_computing_data_collection 'CrystalClear (Rigaku Inc., 2008)'
_computing_data_reduction CrystalClear
_computing_molecular_graphics 'ortep-3 for win'
_computing_publication_material 'SHELXL97 (Sheldrick, 2008)'
_computing_structure_refinement 'SHELXL97 (Sheldrick, 2008)'
_computing_structure_solution 'DIRDIF99-PATTY (Gould, et al., 1999)'
_diffrn_ambient_temperature 193(2)
_diffrn_detector_area_resol_mean 7.111
_diffrn_measured_fraction_theta_full 0.983
_diffrn_measured_fraction_theta_max 0.983
_diffrn_measurement_device_type 'Rigaku Saturn724'
_diffrn_measurement_method \w
_diffrn_radiation_monochromator graphite
_diffrn_radiation_source 'fine-focus sealed tube'
_diffrn_radiation_type MoK\a
_diffrn_radiation_wavelength 0.71075
_diffrn_reflns_av_R_equivalents 0.0332
_diffrn_reflns_av_sigmaI/netI 0.0455
_diffrn_reflns_limit_h_max 10
_diffrn_reflns_limit_h_min -10
_diffrn_reflns_limit_k_max 13
_diffrn_reflns_limit_k_min -13
_diffrn_reflns_limit_l_max 22
_diffrn_reflns_limit_l_min -22
_diffrn_reflns_number 13640
_diffrn_reflns_theta_full 27.49
_diffrn_reflns_theta_max 27.49
_diffrn_reflns_theta_min 3.03
_diffrn_standards_number 13640
_exptl_absorpt_coefficient_mu 0.647
_exptl_absorpt_correction_T_max 0.9684
_exptl_absorpt_correction_T_min 0.9381
_exptl_absorpt_correction_type numerical
_exptl_absorpt_process_details 'NUMABS (Rigaku, 1999)'
_exptl_crystal_colour red
_exptl_crystal_density_diffrn 1.654
_exptl_crystal_description platelet
_exptl_crystal_F_000 676
_exptl_crystal_size_max 0.10
_exptl_crystal_size_mid 0.10
_exptl_crystal_size_min 0.05
_refine_diff_density_max 0.685
_refine_diff_density_min -0.698
_refine_diff_density_rms 0.080
_refine_ls_extinction_method none
_refine_ls_goodness_of_fit_ref 1.002
_refine_ls_hydrogen_treatment constr
_refine_ls_matrix_type full
_refine_ls_number_parameters 388
_refine_ls_number_reflns 6078
_refine_ls_number_restraints 0
_refine_ls_restrained_S_all 1.002
_refine_ls_R_factor_all 0.0366
_refine_ls_R_factor_gt 0.0308
_refine_ls_shift/su_max 0.001
_refine_ls_shift/su_mean 0.000
_refine_ls_structure_factor_coef Fsqd
_refine_ls_weighting_details 'calc w=1/[\s^2^(Fo^2^)+(0.0469P)^2^+0.0000P] where P=(Fo^2^+2Fc^2^)/3'
_refine_ls_weighting_scheme calc
_refine_ls_wR_factor_gt 0.0786
_refine_ls_wR_factor_ref 0.0806
_reflns_number_gt 5201
_reflns_number_total 6078
_reflns_threshold_expression >2sigma(I)
_cod_data_source_file ic401667v_si_002_04.cif
_cod_data_source_block 4_BF4
_cod_original_cell_volume 1348.5(6)
_cod_database_code 4335917

loop_
_symmetry_equiv_pos_as_xyz
'x, y, z'
'-x, -y, -z'

loop_
_atom_site_label
_atom_site_type_symbol
_atom_site_fract_x
_atom_site_fract_y
_atom_site_fract_z
_atom_site_U_iso_or_equiv
_atom_site_adp_type
_atom_site_occupancy
_atom_site_symmetry_multiplicity
_atom_site_calc_flag
_atom_site_refinement_flags
Ru1 Ru 0.12448(2) 0.387789(16) 0.265801(9) 0.01901(6) Uani 1 1 d .
F1 F 0.2817(3) 0.63190(16) 0.08973(10) 0.0554(5) Uani 1 1 d .
F2 F 0.1457(4) 0.7796(2) 0.01676(14) 0.1127(11) Uani 1 1 d .
F3 F 0.3927(3) 0.83330(19) 0.08718(17) 0.0843(8) Uani 1 1 d .
F4 F 0.1605(3) 0.8085(2) 0.14717(14) 0.0959(9) Uani 1 1 d .
O1 O 0.0048(2) 0.46512(14) 0.36305(8) 0.0220(3) Uani 1 1 d .
N1 N -0.2086(3) 0.6983(2) 0.19434(12) 0.0322(5) Uani 1 1 d .
N2 N -0.0296(2) 0.51167(18) 0.20027(11) 0.0227(4) Uani 1 1 d .
N3 N 0.2232(2) 0.29510(18) 0.17081(10) 0.0219(4) Uani 1 1 d .
N4 N -0.0594(2) 0.24305(18) 0.23054(11) 0.0221(4) Uani 1 1 d .
N5 N 0.2761(2) 0.27740(18) 0.33688(10) 0.0215(4) Uani 1 1 d .
N6 N 0.3282(2) 0.51626(18) 0.30481(10) 0.0222(4) Uani 1 1 d .
C1 C 0.0046(3) 0.5931(2) 0.37609(13) 0.0235(5) Uani 1 1 d .
C2 C 0.0357(3) 0.6534(2) 0.45545(14) 0.0279(5) Uani 1 1 d .
H2 H 0.0577 0.6000 0.4974 0.034 Uiso 1 1 calc R
C3 C 0.0347(3) 0.7870(2) 0.47271(15) 0.0337(6) Uani 1 1 d .
H3 H 0.0568 0.8242 0.5261 0.040 Uiso 1 1 calc R
C4 C 0.0015(3) 0.8692(2) 0.41271(15) 0.0346(6) Uani 1 1 d .
H4 H 0.0033 0.9615 0.4249 0.041 Uiso 1 1 calc R
C5 C -0.0342(3) 0.8130(2) 0.33519(15) 0.0316(5) Uani 1 1 d .
H5 H -0.0584 0.8678 0.2941 0.038 Uiso 1 1 calc R
C6 C -0.0352(3) 0.6762(2) 0.31617(13) 0.0244(5) Uani 1 1 d .
C7 C -0.0925(3) 0.6258(2) 0.23330(12) 0.0242(5) Uani 1 1 d .
C8 C -0.2628(4) 0.6577(3) 0.11886(15) 0.0373(6) Uani 1 1 d .
H8 H -0.3464 0.7076 0.0908 0.045 Uiso 1 1 calc R
C9 C -0.2028(3) 0.5471(3) 0.08015(14) 0.0345(6) Uani 1 1 d .
H9 H -0.2400 0.5209 0.0259 0.041 Uiso 1 1 calc R
C10 C -0.0867(3) 0.4764(2) 0.12362(13) 0.0286(5) Uani 1 1 d .
H10 H -0.0441 0.3986 0.0985 0.034 Uiso 1 1 calc R
C11 C 0.3659(3) 0.3335(2) 0.13983(13) 0.0276(5) Uani 1 1 d .
H11 H 0.4223 0.4143 0.1608 0.033 Uiso 1 1 calc R
C12 C 0.4324(3) 0.2599(3) 0.07908(14) 0.0328(6) Uani 1 1 d .
H12 H 0.5328 0.2897 0.0586 0.039 Uiso 1 1 calc R
C13 C 0.3517(3) 0.1427(3) 0.04838(14) 0.0333(6) Uani 1 1 d .
H13 H 0.3976 0.0896 0.0074 0.040 Uiso 1 1 calc R
C14 C 0.2026(3) 0.1027(2) 0.07774(14) 0.0300(5) Uani 1 1 d .
H14 H 0.1438 0.0230 0.0562 0.036 Uiso 1 1 calc R
C15 C 0.1406(3) 0.1806(2) 0.13887(13) 0.0240(5) Uani 1 1 d .
C16 C -0.0206(3) 0.1516(2) 0.17222(13) 0.0236(5) Uani 1 1 d .
C17 C -0.1288(3) 0.0422(2) 0.14791(14) 0.0310(5) Uani 1 1 d .
H17 H -0.0984 -0.0227 0.1085 0.037 Uiso 1 1 calc R
C18 C -0.2808(3) 0.0286(2) 0.18144(15) 0.0344(6) Uani 1 1 d .
H18 H -0.3567 -0.0450 0.1651 0.041 Uiso 1 1 calc R
C19 C -0.3207(3) 0.1242(3) 0.23946(15) 0.0346(6) Uani 1 1 d .
H19 H -0.4250 0.1172 0.2630 0.041 Uiso 1 1 calc R
C20 C -0.2077(3) 0.2295(2) 0.26262(14) 0.0291(5) Uani 1 1 d .
H20 H -0.2356 0.2945 0.3025 0.035 Uiso 1 1 calc R
C21 C 0.2504(3) 0.1498(2) 0.34543(14) 0.0292(5) Uani 1 1 d .
H21 H 0.1506 0.1053 0.3169 0.035 Uiso 1 1 calc R
C22 C 0.3617(3) 0.0811(3) 0.39346(15) 0.0339(6) Uani 1 1 d .
H22 H 0.3392 -0.0089 0.3975 0.041 Uiso 1 1 calc R
C23 C 0.5063(3) 0.1447(3) 0.43571(16) 0.0379(6) Uani 1 1 d .
H23 H 0.5854 0.0992 0.4690 0.045 Uiso 1 1 calc R
C24 C 0.5342(3) 0.2759(3) 0.42872(14) 0.0336(6) Uani 1 1 d .
H24 H 0.6322 0.3217 0.4579 0.040 Uiso 1 1 calc R
C25 C 0.4181(3) 0.3406(2) 0.37881(12) 0.0240(5) Uani 1 1 d .
C26 C 0.4436(3) 0.4767(2) 0.36380(13) 0.0238(5) Uani 1 1 d .
C27 C 0.5745(3) 0.5599(3) 0.40292(15) 0.0325(5) Uani 1 1 d .
H27 H 0.6516 0.5315 0.4446 0.039 Uiso 1 1 calc R
C28 C 0.5927(3) 0.6852(3) 0.38095(15) 0.0349(6) Uani 1 1 d .
H28 H 0.6795 0.7444 0.4085 0.042 Uiso 1 1 calc R
C29 C 0.4830(3) 0.7219(2) 0.31861(16) 0.0342(6) Uani 1 1 d .
H29 H 0.4971 0.8054 0.3008 0.041 Uiso 1 1 calc R
C30 C 0.3518(3) 0.6363(2) 0.28195(14) 0.0282(5) Uani 1 1 d .
H30 H 0.2759 0.6630 0.2393 0.034 Uiso 1 1 calc R
B1 B 0.2434(4) 0.7630(3) 0.08538(18) 0.0343(6) Uani 1 1 d .

loop_
_atom_site_aniso_label
_atom_site_aniso_U_11
_atom_site_aniso_U_22
_atom_site_aniso_U_33
_atom_site_aniso_U_23
_atom_site_aniso_U_13
_atom_site_aniso_U_12
Ru1 0.01860(9) 0.01893(10) 0.01925(9) 0.00210(6) 0.00118(6) 0.00056(6)
F1 0.0780(13) 0.0303(9) 0.0552(10) 0.0038(8) -0.0031(9) 0.0021(8)
F2 0.169(3) 0.0635(15) 0.0860(17) 0.0136(13) -0.0724(18) 0.0054(16)
F3 0.0433(11) 0.0445(11) 0.169(2) 0.0080(13) 0.0310(13) -0.0015(9)
F4 0.131(2) 0.0831(16) 0.0999(17) 0.0487(14) 0.0846(17) 0.0641(16)
O1 0.0338(8) 0.0158(7) 0.0170(7) 0.0010(6) 0.0065(6) 0.0003(6)
N1 0.0373(12) 0.0314(11) 0.0283(10) 0.0070(9) 0.0009(9) 0.0101(9)
N2 0.0235(9) 0.0212(10) 0.0234(9) 0.0041(7) 0.0016(7) -0.0001(7)
N3 0.0205(9) 0.0231(10) 0.0224(9) 0.0041(7) 0.0019(7) 0.0031(7)
N4 0.0213(9) 0.0219(9) 0.0228(9) 0.0031(7) 0.0006(7) 0.0009(7)
N5 0.0207(9) 0.0238(10) 0.0206(9) 0.0043(7) 0.0036(7) 0.0019(7)
N6 0.0210(9) 0.0228(10) 0.0229(9) 0.0003(7) 0.0047(7) -0.0007(7)
C1 0.0190(10) 0.0245(12) 0.0267(11) 0.0013(9) 0.0030(8) -0.0003(8)
C2 0.0268(12) 0.0289(13) 0.0269(12) 0.0006(10) 0.0001(9) -0.0010(9)
C3 0.0347(13) 0.0294(13) 0.0337(13) -0.0076(10) 0.0004(10) -0.0029(10)
C4 0.0419(14) 0.0215(12) 0.0388(14) -0.0046(10) 0.0057(11) -0.0032(10)
C5 0.0355(13) 0.0230(12) 0.0369(13) 0.0052(10) 0.0052(10) -0.0015(10)
C6 0.0231(11) 0.0238(12) 0.0263(11) -0.0007(9) 0.0058(9) -0.0019(9)
C7 0.0274(12) 0.0219(12) 0.0239(11) 0.0042(9) 0.0044(9) 0.0008(9)
C8 0.0390(14) 0.0399(15) 0.0331(13) 0.0104(11) -0.0022(11) 0.0118(12)
C9 0.0380(14) 0.0390(15) 0.0237(12) 0.0009(10) -0.0059(10) 0.0045(11)
C10 0.0318(12) 0.0289(13) 0.0239(11) 0.0019(9) -0.0005(9) -0.0007(10)
C11 0.0256(11) 0.0298(13) 0.0282(12) 0.0049(10) 0.0044(9) 0.0014(9)
C12 0.0290(12) 0.0427(15) 0.0298(12) 0.0097(11) 0.0099(10) 0.0088(11)
C13 0.0392(14) 0.0338(14) 0.0283(12) 0.0025(10) 0.0087(10) 0.0132(11)
C14 0.0359(13) 0.0250(12) 0.0282(12) -0.0006(9) 0.0021(10) 0.0083(10)
C15 0.0267(11) 0.0222(11) 0.0232(11) 0.0046(9) 0.0007(9) 0.0052(9)
C16 0.0239(11) 0.0226(11) 0.0232(11) 0.0035(9) -0.0025(8) 0.0028(9)
C17 0.0364(13) 0.0230(12) 0.0318(12) -0.0013(10) -0.0001(10) -0.0007(10)
C18 0.0339(13) 0.0257(13) 0.0421(15) 0.0035(11) -0.0012(11) -0.0062(10)
C19 0.0263(12) 0.0379(15) 0.0400(14) 0.0065(11) 0.0048(10) -0.0041(10)
C20 0.0252(12) 0.0308(13) 0.0313(12) 0.0020(10) 0.0052(9) 0.0000(9)
C21 0.0302(12) 0.0275(13) 0.0305(12) 0.0075(10) 0.0029(10) 0.0006(10)
C22 0.0359(13) 0.0298(13) 0.0388(14) 0.0148(11) 0.0059(11) 0.0053(11)
C23 0.0348(14) 0.0425(16) 0.0375(14) 0.0162(12) -0.0019(11) 0.0092(12)
C24 0.0286(12) 0.0412(15) 0.0298(12) 0.0054(11) -0.0029(10) 0.0036(11)
C25 0.0222(11) 0.0302(12) 0.0196(10) 0.0022(9) 0.0030(8) 0.0021(9)
C26 0.0204(10) 0.0281(12) 0.0225(10) -0.0010(9) 0.0042(8) 0.0002(9)
C27 0.0240(12) 0.0374(14) 0.0336(13) -0.0054(11) 0.0015(10) -0.0014(10)
C28 0.0271(12) 0.0343(14) 0.0415(14) -0.0075(11) 0.0078(10) -0.0079(10)
C29 0.0351(14) 0.0239(12) 0.0456(15) 0.0005(11) 0.0162(11) -0.0043(10)
C30 0.0286(12) 0.0258(12) 0.0316(12) 0.0038(10) 0.0085(10) -0.0013(9)
B1 0.0368(16) 0.0331(16) 0.0338(15) 0.0061(12) 0.0049(12) 0.0002(12)

loop_
_atom_type_symbol
_atom_type_description
_atom_type_scat_dispersion_real
_atom_type_scat_dispersion_imag
_atom_type_scat_source
C C 0.0033 0.0016 'International Tables Vol C Tables 4.2.6.8 and 6.1.1.4'
H H 0.0000 0.0000 'International Tables Vol C Tables 4.2.6.8 and 6.1.1.4'
B B 0.0013 0.0007 'International Tables Vol C Tables 4.2.6.8 and 6.1.1.4'
F F 0.0171 0.0103 'International Tables Vol C Tables 4.2.6.8 and 6.1.1.4'
N N 0.0061 0.0033 'International Tables Vol C Tables 4.2.6.8 and 6.1.1.4'
O O 0.0106 0.0060 'International Tables Vol C Tables 4.2.6.8 and 6.1.1.4'
Ru Ru -1.2594 0.8363 'International Tables Vol C Tables 4.2.6.8 and 6.1.1.4'

loop_
_geom_angle_atom_site_label_1
_geom_angle_atom_site_label_2
_geom_angle_atom_site_label_3
_geom_angle
N3 Ru1 N5 89.07(7)
N3 Ru1 N4 79.19(7)
N5 Ru1 N4 94.42(7)
N3 Ru1 N6 98.29(7)
N5 Ru1 N6 79.34(8)
N4 Ru1 N6 173.35(7)
N3 Ru1 N2 94.74(7)
N5 Ru1 N2 175.67(7)
N4 Ru1 N2 88.33(7)
N6 Ru1 N2 98.05(7)
N3 Ru1 O1 173.69(6)
N5 Ru1 O1 89.87(7)
N4 Ru1 O1 94.70(7)
N6 Ru1 O1 87.62(7)
N2 Ru1 O1 86.57(7)
C1 O1 Ru1 116.26(13)
C8 N1 C7 117.8(2)
C10 N2 C7 116.11(19)
C10 N2 Ru1 120.79(16)
C7 N2 Ru1 122.80(14)
C11 N3 C15 118.26(19)
C11 N3 Ru1 126.00(16)
C15 N3 Ru1 115.65(15)
C20 N4 C16 119.2(2)
C20 N4 Ru1 125.10(16)
C16 N4 Ru1 115.65(15)
C21 N5 C25 117.89(19)
C21 N5 Ru1 126.71(15)
C25 N5 Ru1 115.40(15)
C30 N6 C26 118.30(19)
C30 N6 Ru1 126.72(15)
C26 N6 Ru1 114.84(15)
O1 C1 C6 123.7(2)
O1 C1 C2 119.0(2)
C6 C1 C2 117.1(2)
C3 C2 C1 121.6(2)
C3 C2 H2 119.2
C1 C2 H2 119.2
C2 C3 C4 121.0(2)
C2 C3 H3 119.5
C4 C3 H3 119.5
C5 C4 C3 118.7(2)
C5 C4 H4 120.7
C3 C4 H4 120.7
C4 C5 C6 121.3(2)
C4 C5 H5 119.4
C6 C5 H5 119.4
C5 C6 C1 120.3(2)
C5 C6 C7 116.9(2)
C1 C6 C7 122.6(2)
N1 C7 N2 123.6(2)
N1 C7 C6 115.50(19)
N2 C7 C6 120.94(19)
N1 C8 C9 122.7(2)
N1 C8 H8 118.6
C9 C8 H8 118.6
C10 C9 C8 116.5(2)
C10 C9 H9 121.7
C8 C9 H9 121.7
N2 C10 C9 123.2(2)
N2 C10 H10 118.4
C9 C10 H10 118.4
N3 C11 C12 122.5(2)
N3 C11 H11 118.7
C12 C11 H11 118.7
C13 C12 C11 119.1(2)
C13 C12 H12 120.4
C11 C12 H12 120.4
C12 C13 C14 119.5(2)
C12 C13 H13 120.3
C14 C13 H13 120.3
C13 C14 C15 119.1(2)
C13 C14 H14 120.4
C15 C14 H14 120.4
N3 C15 C14 121.4(2)
N3 C15 C16 114.50(19)
C14 C15 C16 124.0(2)
N4 C16 C17 120.9(2)
N4 C16 C15 114.2(2)
C17 C16 C15 124.9(2)
C18 C17 C16 119.5(2)
C18 C17 H17 120.2
C16 C17 H17 120.2
C17 C18 C19 118.9(2)
C17 C18 H18 120.6
C19 C18 H18 120.6
C20 C19 C18 119.4(2)
C20 C19 H19 120.3
C18 C19 H19 120.3
N4 C20 C19 122.0(2)
N4 C20 H20 119.0
C19 C20 H20 119.0
N5 C21 C22 123.2(2)
N5 C21 H21 118.4
C22 C21 H21 118.4
C21 C22 C23 119.1(2)
C21 C22 H22 120.5
C23 C22 H22 120.5
C22 C23 C24 118.8(2)
C22 C23 H23 120.6
C24 C23 H23 120.6
C23 C24 C25 119.8(2)
C23 C24 H24 120.1
C25 C24 H24 120.1
N5 C25 C24 121.2(2)
N5 C25 C26 115.20(18)
C24 C25 C26 123.5(2)
N6 C26 C27 121.3(2)
N6 C26 C25 114.27(19)
C27 C26 C25 124.4(2)
C26 C27 C28 119.7(2)
C26 C27 H27 120.2
C28 C27 H27 120.2
C29 C28 C27 118.8(2)
C29 C28 H28 120.6
C27 C28 H28 120.6
C28 C29 C30 119.5(2)
C28 C29 H29 120.2
C30 C29 H29 120.2
N6 C30 C29 122.2(2)
N6 C30 H30 118.9
C29 C30 H30 118.9
F4 B1 F3 109.1(3)
F4 B1 F2 110.2(3)
F3 B1 F2 107.1(3)
F4 B1 F1 110.0(2)
F3 B1 F1 109.3(2)
F2 B1 F1 111.1(2)

loop_
_geom_bond_atom_site_label_1
_geom_bond_atom_site_label_2
_geom_bond_distance
Ru1 N3 2.0317(18)
Ru1 N5 2.0356(18)
Ru1 N4 2.0413(19)
Ru1 N6 2.0497(19)
Ru1 N2 2.0826(18)
Ru1 O1 2.0910(15)
F1 B1 1.391(3)
F2 B1 1.350(4)
F3 B1 1.352(4)
F4 B1 1.348(4)
O1 C1 1.311(3)
N1 C8 1.334(3)
N1 C7 1.340(3)
N2 C10 1.347(3)
N2 C7 1.369(3)
N3 C11 1.353(3)
N3 C15 1.364(3)
N4 C20 1.342(3)
N4 C16 1.362(3)
N5 C21 1.350(3)
N5 C25 1.360(3)
N6 C30 1.350(3)
N6 C26 1.369(3)
C1 C6 1.413(3)
C1 C2 1.427(3)
C2 C3 1.375(3)
C2 H2 0.9500
C3 C4 1.401(4)
C3 H3 0.9500
C4 C5 1.387(3)
C4 H4 0.9500
C5 C6 1.410(3)
C5 H5 0.9500
C6 C7 1.475(3)
C8 C9 1.370(4)
C8 H8 0.9500
C9 C10 1.366(3)
C9 H9 0.9500
C10 H10 0.9500
C11 C12 1.375(3)
C11 H11 0.9500
C12 C13 1.375(4)
C12 H12 0.9500
C13 C14 1.387(4)
C13 H13 0.9500
C14 C15 1.386(3)
C14 H14 0.9500
C15 C16 1.473(3)
C16 C17 1.392(3)
C17 C18 1.381(4)
C17 H17 0.9500
C18 C19 1.388(4)
C18 H18 0.9500
C19 C20 1.379(3)
C19 H19 0.9500
C20 H20 0.9500
C21 C22 1.376(3)
C21 H21 0.9500
C22 C23 1.379(4)
C22 H22 0.9500
C23 C24 1.383(4)
C23 H23 0.9500
C24 C25 1.392(3)
C24 H24 0.9500
C25 C26 1.463(3)
C26 C27 1.382(3)
C27 C28 1.389(4)
C27 H27 0.9500
C28 C29 1.374(4)
C28 H28 0.9500
C29 C30 1.384(3)
C29 H29 0.9500
C30 H30 0.9500

loop_
_geom_torsion_atom_site_label_1
_geom_torsion_atom_site_label_2
_geom_torsion_atom_site_label_3
_geom_torsion_atom_site_label_4
_geom_torsion
N3 Ru1 O1 C1 -153.5(5)
N5 Ru1 O1 C1 126.29(15)
N4 Ru1 O1 C1 -139.29(15)
N6 Ru1 O1 C1 46.96(15)
N2 Ru1 O1 C1 -51.26(15)
N3 Ru1 N2 C10 26.32(19)
N5 Ru1 N2 C10 177.9(8)
N4 Ru1 N2 C10 -52.68(18)
N6 Ru1 N2 C10 125.40(18)
O1 Ru1 N2 C10 -147.49(18)
N3 Ru1 N2 C7 -160.20(17)
N5 Ru1 N2 C7 -8.6(10)
N4 Ru1 N2 C7 120.80(18)
N6 Ru1 N2 C7 -61.12(18)
O1 Ru1 N2 C7 25.99(17)
N5 Ru1 N3 C11 -90.16(19)
N4 Ru1 N3 C11 175.17(19)
N6 Ru1 N3 C11 -11.07(19)
N2 Ru1 N3 C11 87.79(19)
O1 Ru1 N3 C11 -170.4(5)
N5 Ru1 N3 C15 86.43(16)
N4 Ru1 N3 C15 -8.25(15)
N6 Ru1 N3 C15 165.51(15)
N2 Ru1 N3 C15 -95.63(15)
O1 Ru1 N3 C15 6.1(6)
N3 Ru1 N4 C20 -175.41(19)
N5 Ru1 N4 C20 96.39(19)
N6 Ru1 N4 C20 116.4(6)
N2 Ru1 N4 C20 -80.26(19)
O1 Ru1 N4 C20 6.16(19)
N3 Ru1 N4 C16 7.68(15)
N5 Ru1 N4 C16 -80.52(16)
N6 Ru1 N4 C16 -60.5(6)
N2 Ru1 N4 C16 102.84(16)
O1 Ru1 N4 C16 -170.75(15)
N3 Ru1 N5 C21 -74.59(19)
N4 Ru1 N5 C21 4.49(19)
N6 Ru1 N5 C21 -173.2(2)
N2 Ru1 N5 C21 133.7(9)
O1 Ru1 N5 C21 99.19(19)
N3 Ru1 N5 C25 104.64(16)
N4 Ru1 N5 C25 -176.28(15)
N6 Ru1 N5 C25 6.03(15)
N2 Ru1 N5 C25 -47.1(10)
O1 Ru1 N5 C25 -81.58(15)
N3 Ru1 N6 C30 88.21(19)
N5 Ru1 N6 C30 175.68(19)
N4 Ru1 N6 C30 155.4(5)
N2 Ru1 N6 C30 -7.81(19)
O1 Ru1 N6 C30 -94.01(18)
N3 Ru1 N6 C26 -96.40(15)
N5 Ru1 N6 C26 -8.94(15)
N4 Ru1 N6 C26 -29.2(7)
N2 Ru1 N6 C26 167.57(15)
O1 Ru1 N6 C26 81.37(15)
Ru1 O1 C1 C6 44.5(3)
Ru1 O1 C1 C2 -139.48(17)
O1 C1 C2 C3 -179.1(2)
C6 C1 C2 C3 -2.8(3)
C1 C2 C3 C4 0.5(4)
C2 C3 C4 C5 1.3(4)
C3 C4 C5 C6 -0.8(4)
C4 C5 C6 C1 -1.5(4)
C4 C5 C6 C7 173.8(2)
O1 C1 C6 C5 179.4(2)
C2 C1 C6 C5 3.3(3)
O1 C1 C6 C7 4.4(3)
C2 C1 C6 C7 -171.8(2)
C8 N1 C7 N2 -1.3(4)
C8 N1 C7 C6 179.1(2)
C10 N2 C7 N1 2.3(3)
Ru1 N2 C7 N1 -171.50(17)
C10 N2 C7 C6 -178.2(2)
Ru1 N2 C7 C6 8.1(3)
C5 C6 C7 N1 -29.9(3)
C1 C6 C7 N1 145.3(2)
C5 C6 C7 N2 150.5(2)
C1 C6 C7 N2 -34.3(3)
C7 N1 C8 C9 -0.9(4)
N1 C8 C9 C10 1.9(4)
C7 N2 C10 C9 -1.1(3)
Ru1 N2 C10 C9 172.78(19)
C8 C9 C10 N2 -0.9(4)
C15 N3 C11 C12 -1.6(3)
Ru1 N3 C11 C12 174.85(16)
N3 C11 C12 C13 -0.1(4)
C11 C12 C13 C14 1.7(4)
C12 C13 C14 C15 -1.5(4)
C11 N3 C15 C14 1.8(3)
Ru1 N3 C15 C14 -175.07(16)
C11 N3 C15 C16 -175.61(19)
Ru1 N3 C15 C16 7.5(2)
C13 C14 C15 N3 -0.2(3)
C13 C14 C15 C16 176.9(2)
C20 N4 C16 C17 -2.6(3)
Ru1 N4 C16 C17 174.49(16)
C20 N4 C16 C15 176.96(19)
Ru1 N4 C16 C15 -5.9(2)
N3 C15 C16 N4 -1.0(3)
C14 C15 C16 N4 -178.3(2)
N3 C15 C16 C17 178.5(2)
C14 C15 C16 C17 1.2(4)
N4 C16 C17 C18 2.3(3)
C15 C16 C17 C18 -177.2(2)
C16 C17 C18 C19 -0.8(4)
C17 C18 C19 C20 -0.5(4)
C16 N4 C20 C19 1.3(3)
Ru1 N4 C20 C19 -175.46(18)
C18 C19 C20 N4 0.2(4)
C25 N5 C21 C22 -0.8(3)
Ru1 N5 C21 C22 178.37(18)
N5 C21 C22 C23 0.5(4)
C21 C22 C23 C24 0.4(4)
C22 C23 C24 C25 -0.8(4)
C21 N5 C25 C24 0.3(3)
Ru1 N5 C25 C24 -178.97(17)
C21 N5 C25 C26 176.92(19)
Ru1 N5 C25 C26 -2.4(2)
C23 C24 C25 N5 0.5(4)
C23 C24 C25 C26 -175.8(2)
C30 N6 C26 C27 4.2(3)
Ru1 N6 C26 C27 -171.57(17)
C30 N6 C26 C25 -173.96(19)
Ru1 N6 C26 C25 10.2(2)
N5 C25 C26 N6 -5.2(3)
C24 C25 C26 N6 171.3(2)
N5 C25 C26 C27 176.7(2)
C24 C25 C26 C27 -6.8(3)
N6 C26 C27 C28 -1.6(3)
C25 C26 C27 C28 176.4(2)
C26 C27 C28 C29 -2.2(4)
C27 C28 C29 C30 3.3(4)
C26 N6 C30 C29 -3.1(3)
Ru1 N6 C30 C29 172.14(17)
C28 C29 C30 N6 -0.7(4)
